data_7125701
loop_
_publ_author_name
'Tsoureas, Nikolaos'
'Mansikkam\"aki, Akseli'
'Layfield, Richard A.'

_publ_section_title
;
 Uranium(iv) cyclobutadienyl sandwich compounds: synthesis, structure and
 chemical bonding.
;
_journal_issue 6
_journal_name_full 'Chemical communications (Cambridge, England)'
_journal_page_first 944
_journal_page_last 947
_journal_paper_doi 10.1039/c9cc09018e
_journal_volume 56
_journal_year 2020
_chemical_formula_moiety 'C24 H64 B3 K O2 Si4 U'
_chemical_formula_sum 'C24 H64 B3 K O2 Si4 U'
_chemical_formula_weight 794.57
_chemical_name_systematic 2
_chemical_properties_physical Air-sensitive,Moisture-sensitive,Oxygen-sensitive
_space_group_crystal_system monoclinic
_space_group_IT_number 14
_space_group_name_Hall '-P 2ybc'
_space_group_name_H-M_alt 'P 1 21/c 1'
_atom_sites_solution_hydrogens geom
_audit_creation_date 2019-11-19
_audit_creation_method
;
Olex2 1.2
(compiled 2018.05.29 svn.r3508 for OlexSys, GUI svn.r5506)
;
_audit_update_record
;
2019-12-10 deposited with the CCDC.	2019-12-11 downloaded from the CCDC.
;
_cell_angle_alpha 90
_cell_angle_beta 97.572(3)
_cell_angle_gamma 90
_cell_formula_units_Z 4
_cell_length_a 15.5143(5)
_cell_length_b 15.8092(8)
_cell_length_c 16.0534(5)
_cell_measurement_reflns_used 5660
_cell_measurement_temperature 100.00(10)
_cell_measurement_theta_max 67.3540
_cell_measurement_theta_min 3.9760
_cell_volume 3903.1(3)
_computing_cell_refinement 'CrysAlisPro 1.171.40.37a (Rigaku OD, 2019)'
_computing_data_collection 'CrysAlisPro 1.171.40.37a (Rigaku OD, 2019)'
_computing_data_reduction 'CrysAlisPro 1.171.40.37a (Rigaku OD, 2019)'
_computing_molecular_graphics 'Olex2 (Dolomanov et al., 2009)'
_computing_publication_material 'Olex2 (Dolomanov et al., 2009)'
_computing_structure_refinement 'ShelXL (Sheldrick, 2015)'
_computing_structure_solution 'ShelXT n/a (Sheldrick, 2015)'
_diffrn_ambient_environment N~2~
_diffrn_ambient_temperature 100.00(10)
_diffrn_detector 'CCD plate'
_diffrn_detector_area_resol_mean 10.0000
_diffrn_detector_type 'Rigaku Saturn724+'
_diffrn_measured_fraction_theta_full 1.000
_diffrn_measured_fraction_theta_max 0.998
_diffrn_measurement_details
;
List of Runs (angles in degrees, time in seconds):

  # Type    Start    End  Width  t~exp~   \w     \q     \k     \f   Frames
#--------------------------------------------------------------------------
  1  \w    -71.00  88.00   0.50    1.00    --    0.00  10.00-120.00  318
  2  \w    -19.00   6.00   0.50    1.00    --    5.00  36.00 -89.00   50
  3  \w   -106.00 -73.00   0.50    4.00    --  -90.00  36.00 -89.00   66
  4  \w   -175.00-128.00   0.50    4.00    --  -90.00  36.00 -89.00   94
  5  \w    -68.00 -22.00   0.50    4.00    --  -90.00  39.00  30.00   92
  6  \w   -179.00-107.00   0.50    4.00    --  -90.00  30.00   0.00  144
  7  \w    -88.00  -2.00   0.50    4.00    --  -90.00  30.00   0.00  172
  8  \w   -121.00  -3.00   0.50    4.00    --  -90.00  39.00-180.00  236
  9  \w   -178.00-148.00   0.50    4.00    --  -90.00  10.00-180.00   60
 10  \w   -178.00  -2.00   0.50    4.00    --  -90.00  49.00 150.00  352
 11  \w   -106.00 -80.00   0.50    4.00    --  -90.00  10.00-180.00   52
 12  \w    -61.00  -2.00   0.50    4.00    --  -90.00  10.00-180.00  118
 13  \w   -178.00-149.00   0.50    4.00    --  -90.00  49.00 120.00   58
 14  \w   -105.00 -64.00   0.50    4.00    --  -90.00  49.00 120.00   82
 15  \w   -111.00 -85.00   0.50    4.00    --  -90.00   0.00-180.00   52
 16  \w   -179.00-102.00   0.50    4.00    --  -90.00  39.00  30.00  154
;
_diffrn_measurement_device 'four-circle diffractometer'
_diffrn_measurement_device_type 'XtaLAB AFC11 (RCD3): quarter-chi single'
_diffrn_measurement_method '\w scans'
_diffrn_orient_matrix_type 'CrysAlisPro convention (1999,Acta A55,543-557)'
_diffrn_orient_matrix_UB_11 -0.0005830000
_diffrn_orient_matrix_UB_12 0.0570368000
_diffrn_orient_matrix_UB_13 -0.0779094000
_diffrn_orient_matrix_UB_21 -0.1001817000
_diffrn_orient_matrix_UB_22 -0.0000172000
_diffrn_orient_matrix_UB_23 -0.0120411000
_diffrn_orient_matrix_UB_31 0.0003850000
_diffrn_orient_matrix_UB_32 0.0789825000
_diffrn_orient_matrix_UB_33 0.0561992000
_diffrn_radiation_monochromator mirror
_diffrn_radiation_probe x-ray
_diffrn_radiation_type CuK\a
_diffrn_radiation_wavelength 1.54184
_diffrn_reflns_av_unetI/netI 0.0706
_diffrn_reflns_Laue_measured_fraction_full 1.000
_diffrn_reflns_Laue_measured_fraction_max 0.998
_diffrn_reflns_limit_h_max 18
_diffrn_reflns_limit_h_min -18
_diffrn_reflns_limit_k_max 19
_diffrn_reflns_limit_k_min -18
_diffrn_reflns_limit_l_max 19
_diffrn_reflns_limit_l_min -19
_diffrn_reflns_number 14621
_diffrn_reflns_point_group_measured_fraction_full 1.000
_diffrn_reflns_point_group_measured_fraction_max 0.998
_diffrn_reflns_theta_full 67.684
_diffrn_reflns_theta_max 68.359
_diffrn_reflns_theta_min 2.873
_diffrn_source 'Rotating-anode X-ray tube'
_diffrn_source_type 'Rigaku (Cu) X-ray Source'
_exptl_absorpt_coefficient_mu 13.959
_exptl_absorpt_correction_T_max 1.00000
_exptl_absorpt_correction_T_min 0.32972
_exptl_absorpt_correction_type multi-scan
_exptl_absorpt_process_details
;
CrysAlisPro 1.171.40.37a (Rigaku Oxford Diffraction, 2019)
Empirical absorption correction using spherical harmonics,
 implemented in SCALE3 ABSPACK scaling algorithm.
;
_exptl_crystal_colour brown
_exptl_crystal_colour_primary brown
_exptl_crystal_density_diffrn 1.352
_exptl_crystal_description plate
_exptl_crystal_F_000 1576
_exptl_crystal_recrystallization_method 'Re-crystallisation from solvent: n-pentane'
_exptl_crystal_size_max 0.1
_exptl_crystal_size_mid 0.1
_exptl_crystal_size_min 0.01
_refine_diff_density_max 3.600
_refine_diff_density_min -1.152
_refine_diff_density_rms 0.217
_refine_ls_extinction_method none
_refine_ls_goodness_of_fit_ref 0.974
_refine_ls_hydrogen_treatment constr
_refine_ls_matrix_type full
_refine_ls_number_parameters 369
_refine_ls_number_reflns 14621
_refine_ls_number_restraints 887
_refine_ls_restrained_S_all 0.976
_refine_ls_R_factor_all 0.1552
_refine_ls_R_factor_gt 0.0991
_refine_ls_shift/su_max 0.002
_refine_ls_shift/su_mean 0.000
_refine_ls_structure_factor_coef Fsqd
_refine_ls_weighting_details 'w=1/[\s^2^(Fo^2^)+(0.1969P)^2^] where P=(Fo^2^+2Fc^2^)/3'
_refine_ls_weighting_scheme calc
_refine_ls_wR_factor_gt 0.2690
_refine_ls_wR_factor_ref 0.3009
_reflns_Friedel_coverage 0.000
_reflns_number_gt 7876
_reflns_number_total 14621
_reflns_threshold_expression 'I > 2\s(I)'
_cod_data_source_file c9cc09018e2.cif
_cod_data_source_block 2
_cod_depositor_comments 'Adding full bibliography for 7125700--7125702.cif.'
_cod_database_code 7125701
_shelx_shelxl_version_number 2014/7
_chemical_oxdiff_formula 'C96 H228 B12 K4 O8 Si16 U4 '
_chemical_oxdiff_usercomment NTL12p63
_shelx_space_group_comment
;
The symmetry employed for this shelxl refinement is uniquely defined
by the following loop, which should always be used as a source of
symmetry information in preference to the above space-group names.
They are only intended as comments.
;
_olex2_refinement_description
;
1. Twinned data refinement
 Scales: 0.5120(19)
 0.4880(19)
2. Fixed Uiso
 At 1.2 times of:
  All C(H,H) groups
 At 1.5 times of:
  All C(H,H,H) groups
3. Restrained distances
 H16B-H5A
 -1.8 with sigma of 0.02
 C17-C18 \\sim C18-C19 \\sim C19-C20
 with sigma of 0.02
 O2-C17 \\sim O2-C20
 with sigma of 0.02
 O2-C18 \\sim O2-C19
 with sigma of 0.04
 C18-C20 \\sim C17-C19
 with sigma of 0.04
 C0AA-C1AA \\sim C1AA-C7AA \\sim C7AA-C8AA
 with sigma of 0.02
 O1-C0AA \\sim O1-C8AA
 with sigma of 0.02
 O1-C1AA \\sim O1-C7AA
 with sigma of 0.04
 C1AA-C8AA \\sim C0AA-C7AA
 with sigma of 0.04
 K1-O1 \\sim K1-O1A
 with sigma of 0.02
 O1-C0AA \\sim O1A-C1A
 with sigma of 0.02
 O1-C8AA \\sim O1A-C9A
 with sigma of 0.02
 C0AA-C1AA \\sim C1A-C2A
 with sigma of 0.02
 C1AA-C7AA \\sim C2A-C7A
 with sigma of 0.02
 C7AA-C8AA \\sim C7A-C9A
 with sigma of 0.02
 K1-C0AA \\sim K1-C1A
 with sigma of 0.04
 K1-C8AA \\sim K1-C9A
 with sigma of 0.04
 O1-C1AA \\sim O1A-C2A
 with sigma of 0.04
 O1-C7AA \\sim O1A-C7A
 with sigma of 0.04
 C0AA-C7AA \\sim C1A-C7A
 with sigma of 0.04
 C0AA-C8AA \\sim C1A-C9A
 with sigma of 0.04
 C1AA-C8AA \\sim C2A-C9A
 with sigma of 0.04
 C4-C15 \\sim C4-C14 \\sim C4-C16 \\sim C15-C14 \\sim C15-C16 \\sim C14-C16
 with sigma of 0.04
 Si3-C4 \\sim Si3-C15 \\sim Si3-C14 \\sim Si3-C16
 with sigma of 0.02
4. Rigid bond restraints
 All non-hydrogen atoms
 with sigma for 1-2 distances of 0.01 and sigma for 1-3 distances of 0.01
5. Uiso/Uaniso restraints and constraints
All non-hydrogen atoms have similar U: within 2A with sigma of 0.04 and sigma
for terminal atoms of 0.08
6. Rigid body (RIGU) restrains
 All non-hydrogen atoms
 with sigma for 1-2 distances of 0.004 and sigma for 1-3 distances of 0.004
7. Others
 Sof(C9A)=Sof(H9AA)=Sof(H9AB)=Sof(O1A)=Sof(C1A)=Sof(H1AC)=Sof(H1AD)=Sof(C2A)=
 Sof(H2AA)=Sof(H2AB)=Sof(C7A)=Sof(H7AC)=Sof(H7AD)=1-FVAR(1)
 Sof(O1)=Sof(C0AA)=Sof(H0AA)=Sof(H0AB)=Sof(C1AA)=Sof(H1AA)=Sof(H1AB)=Sof(C7AA)=
 Sof(H7AA)=Sof(H7AB)=Sof(C8AA)=Sof(H8AA)=Sof(H8AB)=FVAR(1)
8.a Secondary CH2 refined with riding coordinates:
 C17(H17A,H17B), C18(H18A,H18B), C19(H19A,H19B), C20(H20A,H20B), C0AA(H0AA,
 H0AB), C1AA(H1AA,H1AB), C7AA(H7AA,H7AB), C8AA(H8AA,H8AB), C9A(H9AA,H9AB),
 C1A(H1AC,H1AD), C2A(H2AA,H2AB), C7A(H7AC,H7AD)
8.b Me refined with riding coordinates:
 C6(H6A,H6B,H6C), C8(H8A,H8B,H8C), C16(H16A,H16B,H16C), C11(H11A,H11B,H11C),
 C13(H13A,H13B,H13C), C5(H5A,H5B,H5C)
8.c Idealised Me refined as rotating group:
 C15(H15A,H15B,H15C), C10(H10A,H10B,H10C), C14(H14A,H14B,H14C), C7(H7A,H7B,
 H7C), C12(H12A,H12B,H12C), C9(H9A,H9B,H9C)
;
_olex2_submission_special_instructions 'No special instructions were received'
_oxdiff_exptl_absorpt_empirical_details
;
Empirical correction (ABSPACK) includes:
- Absorption correction using spherical harmonics
- Frame scaling
;
_oxdiff_exptl_absorpt_empirical_full_max 4.580
_oxdiff_exptl_absorpt_empirical_full_min 0.185
_oxdiff_twin_integration_method simultaneous
_oxdiff_twin_items 2
_twin_special_details
;
Component 2 rotated by 15.7246\% 
 around [0.96 -0.13 -0.23] (reciprocal) or [0.99 -0.13 -0.09] (direct)
;

loop_
_space_group_symop_operation_xyz
'x, y, z'
'-x, y+1/2, -z+1/2'
'-x, -y, -z'
'x, -y-1/2, z-1/2'

loop_
_atom_site_label
_atom_site_type_symbol
_atom_site_fract_x
_atom_site_fract_y
_atom_site_fract_z
_atom_site_U_iso_or_equiv
_atom_site_adp_type
_atom_site_occupancy
_atom_site_site_symmetry_order
_atom_site_calc_flag
_atom_site_refinement_flags_posn
_atom_site_refinement_flags_adp
_atom_site_refinement_flags_occupancy
_atom_site_disorder_assembly
_atom_site_disorder_group
U1 U 0.33816(4) 0.46115(4) 0.31721(3) 0.0854(3) Uani 1 1 d . U . . .
K1 K 0.6124(5) 0.6393(4) 0.3552(4) 0.151(2) Uani 1 1 d D U . . .
Si3 Si 0.2142(5) 0.6315(4) 0.1580(4) 0.123(2) Uani 1 1 d D U . . .
Si1 Si 0.1646(5) 0.6186(4) 0.3941(4) 0.117(2) Uani 1 1 d . U . . .
Si4 Si 0.1673(6) 0.3853(5) 0.1302(4) 0.136(3) Uani 1 1 d . U . . .
Si2 Si 0.1210(6) 0.3720(5) 0.3705(5) 0.134(2) Uani 1 1 d . U . . .
C4 C 0.2144(12) 0.5450(10) 0.2342(10) 0.082(3) Uani 1 1 d D U . . .
C2 C 0.1792(12) 0.4477(11) 0.3107(11) 0.081(3) Uani 1 1 d . U . . .
C1 C 0.1974(13) 0.5382(11) 0.3200(11) 0.083(3) Uani 1 1 d . U . . .
C3 C 0.1947(14) 0.4546(12) 0.2224(11) 0.087(3) Uani 1 1 d . U . . .
C15 C 0.1002(15) 0.6591(18) 0.1183(18) 0.176(9) Uani 1 1 d D U . . .
H15A H 0.0690 0.6087 0.0995 0.264 Uiso 1 1 calc GR . . . .
H15B H 0.0992 0.6980 0.0724 0.264 Uiso 1 1 calc GR . . . .
H15C H 0.0733 0.6847 0.1626 0.264 Uiso 1 1 calc GR . . . .
C10 C 0.132(2) 0.2602(16) 0.350(2) 0.180(10) Uani 1 1 d . U . . .
H10A H 0.1754 0.2520 0.3134 0.271 Uiso 1 1 calc GR . . . .
H10B H 0.0771 0.2386 0.3231 0.271 Uiso 1 1 calc GR . . . .
H10C H 0.1482 0.2308 0.4017 0.271 Uiso 1 1 calc GR . . . .
C6 C 0.181(2) 0.593(2) 0.5068(16) 0.180(10) Uani 1 1 d . U . . .
H6A H 0.1610 0.5370 0.5152 0.270 Uiso 1 1 calc R . . . .
H6B H 0.2423 0.5968 0.5275 0.270 Uiso 1 1 calc R . . . .
H6C H 0.1498 0.6328 0.5366 0.270 Uiso 1 1 calc R . . . .
C14 C 0.266(2) 0.5987(18) 0.0647(14) 0.176(9) Uani 1 1 d D U . . .
H14A H 0.3248 0.5819 0.0824 0.264 Uiso 1 1 calc GR . . . .
H14B H 0.2649 0.6453 0.0263 0.264 Uiso 1 1 calc GR . . . .
H14C H 0.2340 0.5520 0.0374 0.264 Uiso 1 1 calc GR . . . .
B2 B 0.451(2) 0.553(2) 0.250(2) 0.136(7) Uani 1 1 d . U . . .
C7 C 0.044(2) 0.6389(18) 0.3616(18) 0.154(8) Uani 1 1 d . U . . .
H7A H 0.0267 0.6174 0.3059 0.230 Uiso 1 1 calc GR . . . .
H7B H 0.0324 0.6986 0.3624 0.230 Uiso 1 1 calc GR . . . .
H7C H 0.0107 0.6109 0.4001 0.230 Uiso 1 1 calc GR . . . .
B1 B 0.380(2) 0.306(2) 0.299(2) 0.138(8) Uani 1 1 d . U . . .
B3 B 0.373(2) 0.484(3) 0.4732(17) 0.139(8) Uani 1 1 d . U . . .
C12 C 0.182(3) 0.271(2) 0.154(2) 0.202(11) Uani 1 1 d . U . . .
H12A H 0.2382 0.2614 0.1842 0.302 Uiso 1 1 calc GR . . . .
H12B H 0.1760 0.2396 0.1019 0.302 Uiso 1 1 calc GR . . . .
H12C H 0.1380 0.2525 0.1868 0.302 Uiso 1 1 calc GR . . . .
C8 C 0.108(3) 0.396(2) 0.475(2) 0.211(11) Uani 1 1 d . U . . .
H8A H 0.1640 0.3958 0.5087 0.316 Uiso 1 1 calc R . . . .
H8B H 0.0821 0.4509 0.4771 0.316 Uiso 1 1 calc R . . . .
H8C H 0.0713 0.3544 0.4958 0.316 Uiso 1 1 calc R . . . .
C16 C 0.279(2) 0.7234(16) 0.1967(17) 0.213(11) Uani 1 1 d D U . . .
H16A H 0.2756 0.7657 0.1535 0.320 Uiso 1 1 calc R . . . .
H16B H 0.2567 0.7462 0.2451 0.320 Uiso 1 1 calc DR . . . .
H16C H 0.3384 0.7067 0.2119 0.320 Uiso 1 1 calc R . . . .
C11 C 0.048(2) 0.373(2) 0.125(2) 0.202(10) Uani 1 1 d . U . . .
H11A H 0.0345 0.3499 0.1776 0.303 Uiso 1 1 calc R . . . .
H11B H 0.0203 0.4269 0.1157 0.303 Uiso 1 1 calc R . . . .
H11C H 0.0270 0.3350 0.0804 0.303 Uiso 1 1 calc R . . . .
C13 C 0.188(3) 0.426(2) 0.0366(19) 0.217(12) Uani 1 1 d . U . . .
H13A H 0.1716 0.3853 -0.0072 0.325 Uiso 1 1 calc R . . . .
H13B H 0.1550 0.4768 0.0248 0.325 Uiso 1 1 calc R . . . .
H13C H 0.2488 0.4382 0.0394 0.325 Uiso 1 1 calc R . . . .
C9 C 0.007(2) 0.384(2) 0.356(3) 0.200(9) Uani 1 1 d . U . . .
H9A H -0.0140 0.3763 0.2972 0.301 Uiso 1 1 calc GR . . . .
H9B H -0.0074 0.4396 0.3729 0.301 Uiso 1 1 calc GR . . . .
H9C H -0.0182 0.3424 0.3883 0.301 Uiso 1 1 calc GR . . . .
C5 C 0.203(3) 0.7203(19) 0.385(2) 0.205(10) Uani 1 1 d . U . . .
H5A H 0.1959 0.7368 0.3274 0.308 Uiso 1 1 calc DR . . . .
H5B H 0.1713 0.7584 0.4166 0.308 Uiso 1 1 calc R . . . .
H5C H 0.2638 0.7223 0.4075 0.308 Uiso 1 1 calc R . . . .
O2 O 0.7176(14) 0.5489(12) 0.2809(14) 0.162(7) Uani 1 1 d D U . . .
C17 C 0.708(3) 0.4666(19) 0.251(3) 0.201(11) Uani 1 1 d D U . . .
H17A H 0.6476 0.4540 0.2327 0.241 Uiso 1 1 calc R . . . .
H17B H 0.7305 0.4268 0.2943 0.241 Uiso 1 1 calc R . . . .
C18 C 0.759(3) 0.460(2) 0.178(2) 0.201(12) Uani 1 1 d D U . . .
H18A H 0.7843 0.4042 0.1751 0.242 Uiso 1 1 calc R . . . .
H18B H 0.7230 0.4725 0.1257 0.242 Uiso 1 1 calc R . . . .
C19 C 0.827(3) 0.525(2) 0.199(2) 0.202(12) Uani 1 1 d D U . . .
H19A H 0.8205 0.5718 0.1594 0.243 Uiso 1 1 calc R . . . .
H19B H 0.8850 0.5018 0.2018 0.243 Uiso 1 1 calc R . . . .
C20 C 0.806(2) 0.551(2) 0.284(2) 0.173(9) Uani 1 1 d D U . . .
H20A H 0.8329 0.5122 0.3262 0.207 Uiso 1 1 calc R . . . .
H20B H 0.8277 0.6074 0.2972 0.207 Uiso 1 1 calc R . . . .
O1 O 0.541(4) 0.757(3) 0.439(3) 0.171(11) Uani 0.43(4) 1 d D U P A 1
C0AA C 0.589(4) 0.807(4) 0.509(3) 0.169(12) Uani 0.43(4) 1 d D U P A 1
H0AA H 0.6183 0.7708 0.5524 0.203 Uiso 0.43(4) 1 calc R . P A 1
H0AB H 0.6314 0.8444 0.4888 0.203 Uiso 0.43(4) 1 calc R . P A 1
C1AA C 0.524(6) 0.854(4) 0.540(3) 0.177(12) Uani 0.43(4) 1 d D U P A 1
H1AA H 0.5478 0.8985 0.5779 0.213 Uiso 0.43(4) 1 calc R . P A 1
H1AB H 0.4860 0.8184 0.5684 0.213 Uiso 0.43(4) 1 calc R . P A 1
C7AA C 0.481(6) 0.887(4) 0.465(4) 0.174(13) Uani 0.43(4) 1 d D U P A 1
H7AA H 0.4256 0.9125 0.4743 0.209 Uiso 0.43(4) 1 calc R . P A 1
H7AB H 0.5158 0.9292 0.4417 0.209 Uiso 0.43(4) 1 calc R . P A 1
C8AA C 0.468(5) 0.817(4) 0.413(5) 0.175(12) Uani 0.43(4) 1 d D U P A 1
H8AA H 0.4670 0.8339 0.3552 0.210 Uiso 0.43(4) 1 calc R . P A 1
H8AB H 0.4123 0.7907 0.4195 0.210 Uiso 0.43(4) 1 calc R . P A 1
C9A C 0.470(4) 0.834(3) 0.375(3) 0.155(11) Uani 0.57(4) 1 d D U P A 2
H9AA H 0.4931 0.8533 0.3256 0.186 Uiso 0.57(4) 1 calc R . P A 2
H9AB H 0.4087 0.8209 0.3605 0.186 Uiso 0.57(4) 1 calc R . P A 2
O1A O 0.518(3) 0.758(2) 0.411(2) 0.162(9) Uani 0.57(4) 1 d D U P A 2
C1A C 0.511(5) 0.773(3) 0.502(2) 0.170(10) Uani 0.57(4) 1 d D U P A 2
H1AC H 0.4549 0.7538 0.5157 0.203 Uiso 0.57(4) 1 calc R . P A 2
H1AD H 0.5566 0.7439 0.5376 0.203 Uiso 0.57(4) 1 calc R . P A 2
C2A C 0.519(5) 0.859(3) 0.511(3) 0.177(12) Uani 0.57(4) 1 d D U P A 2
H2AA H 0.4903 0.8786 0.5576 0.212 Uiso 0.57(4) 1 calc R . P A 2
H2AB H 0.5798 0.8751 0.5214 0.212 Uiso 0.57(4) 1 calc R . P A 2
C7A C 0.480(5) 0.896(3) 0.437(3) 0.162(12) Uani 0.57(4) 1 d D U P A 2
H7AC H 0.5168 0.9408 0.4205 0.194 Uiso 0.57(4) 1 calc R . P A 2
H7AD H 0.4245 0.9192 0.4450 0.194 Uiso 0.57(4) 1 calc R . P A 2

loop_
_atom_site_aniso_label
_atom_site_aniso_U_11
_atom_site_aniso_U_22
_atom_site_aniso_U_33
_atom_site_aniso_U_23
_atom_site_aniso_U_13
_atom_site_aniso_U_12
U1 0.0699(4) 0.1101(6) 0.0740(4) 0.0109(3) 0.0015(3) 0.0143(3)
K1 0.156(5) 0.145(5) 0.155(5) -0.051(4) 0.030(4) 0.000(4)
Si3 0.181(7) 0.096(4) 0.089(3) 0.030(3) 0.005(4) 0.004(4)
Si1 0.147(5) 0.103(4) 0.106(4) -0.016(3) 0.038(4) 0.023(4)
Si4 0.164(6) 0.135(5) 0.099(4) -0.032(4) -0.021(4) -0.019(5)
Si2 0.159(6) 0.126(5) 0.131(5) 0.001(4) 0.066(5) -0.041(5)
C4 0.097(8) 0.079(6) 0.069(6) 0.005(4) 0.007(5) 0.012(6)
C2 0.089(7) 0.077(6) 0.080(6) 0.002(5) 0.019(6) 0.013(6)
C1 0.100(8) 0.079(6) 0.072(6) 0.006(5) 0.013(6) 0.011(5)
C3 0.097(8) 0.087(6) 0.076(6) 0.001(5) 0.009(5) 0.010(6)
C15 0.200(12) 0.16(2) 0.160(19) 0.076(16) -0.002(11) 0.032(12)
C10 0.21(2) 0.113(9) 0.23(3) 0.013(11) 0.07(2) -0.039(11)
C6 0.21(2) 0.24(2) 0.104(8) -0.027(10) 0.043(10) 0.07(2)
C14 0.24(2) 0.18(2) 0.116(12) 0.056(11) 0.044(13) 0.024(17)
B2 0.117(8) 0.165(15) 0.130(14) 0.014(11) 0.028(9) -0.008(10)
C7 0.166(11) 0.152(19) 0.149(16) -0.007(15) 0.044(11) 0.059(10)
B1 0.148(18) 0.123(10) 0.144(18) 0.022(11) 0.025(15) 0.061(11)
B3 0.134(17) 0.19(2) 0.086(8) 0.005(10) -0.010(8) 0.024(15)
C12 0.26(3) 0.125(9) 0.21(2) -0.040(10) -0.02(2) -0.012(13)
C8 0.27(2) 0.22(2) 0.167(11) -0.004(13) 0.121(12) -0.07(2)
C16 0.30(2) 0.139(14) 0.19(2) 0.032(12) -0.011(19) -0.062(16)
C11 0.179(11) 0.20(2) 0.21(2) -0.054(18) -0.039(12) -0.029(12)
C13 0.34(3) 0.20(2) 0.108(10) -0.045(11) 0.021(15) -0.06(2)
C9 0.162(10) 0.18(2) 0.28(2) 0.005(19) 0.092(12) -0.039(11)
C5 0.26(2) 0.125(10) 0.25(2) -0.056(11) 0.11(2) -0.014(13)
O2 0.148(9) 0.155(12) 0.187(15) -0.082(11) 0.034(11) -0.021(9)
C17 0.211(19) 0.171(14) 0.24(2) -0.098(15) 0.084(18) -0.031(13)
C18 0.21(2) 0.20(2) 0.21(2) -0.085(17) 0.071(18) -0.009(16)
C19 0.20(2) 0.22(3) 0.20(2) -0.060(17) 0.066(17) -0.015(16)
C20 0.162(11) 0.17(2) 0.189(19) -0.050(15) 0.045(13) -0.009(12)
O1 0.22(2) 0.161(16) 0.14(2) -0.021(14) 0.043(17) 0.042(14)
C0AA 0.24(2) 0.15(2) 0.13(2) -0.015(14) 0.038(19) 0.043(16)
C1AA 0.25(3) 0.16(2) 0.13(2) -0.011(15) 0.041(19) 0.052(19)
C7AA 0.24(2) 0.165(17) 0.13(2) -0.011(16) 0.04(2) 0.052(16)
C8AA 0.23(2) 0.170(19) 0.13(2) -0.016(16) 0.043(19) 0.050(15)
C9A 0.20(2) 0.160(16) 0.109(17) 0.001(13) 0.050(18) 0.040(15)
O1A 0.22(2) 0.158(14) 0.116(16) -0.003(11) 0.042(15) 0.045(12)
C1A 0.24(3) 0.162(16) 0.114(16) -0.001(12) 0.045(16) 0.052(16)
C2A 0.25(3) 0.164(17) 0.117(18) -0.003(13) 0.034(19) 0.050(16)
C7A 0.22(3) 0.161(15) 0.108(19) -0.002(13) 0.05(2) 0.049(15)

loop_
_atom_type_symbol
_atom_type_description
_atom_type_scat_dispersion_real
_atom_type_scat_dispersion_imag
_atom_type_scat_source
C C 0.0181 0.0091 'International Tables Vol C Tables 4.2.6.8 and 6.1.1.4'
H H 0.0000 0.0000 'International Tables Vol C Tables 4.2.6.8 and 6.1.1.4'
B B 0.0090 0.0039 'International Tables Vol C Tables 4.2.6.8 and 6.1.1.4'
K K 0.3868 1.0657 'International Tables Vol C Tables 4.2.6.8 and 6.1.1.4'
O O 0.0492 0.0322 'International Tables Vol C Tables 4.2.6.8 and 6.1.1.4'
Si Si 0.2541 0.3302 'International Tables Vol C Tables 4.2.6.8 and 6.1.1.4'
U U -4.3638 13.4090 'International Tables Vol C Tables 4.2.6.8 and 6.1.1.4'

loop_
_geom_angle_atom_site_label_1
_geom_angle_atom_site_label_2
_geom_angle_atom_site_label_3
_geom_angle
_geom_angle_site_symmetry_3
C4 U1 B2 89.7(9) .
C4 U1 B1 128.3(9) .
C2 U1 C4 49.0(6) .
C2 U1 C1 34.2(5) .
C2 U1 C3 34.3(6) .
C2 U1 B2 138.7(9) .
C2 U1 B1 100.5(10) .
C2 U1 B3 97.8(10) .
C1 U1 C4 33.0(5) .
C1 U1 C3 48.0(6) .
C1 U1 B2 111.7(9) .
C1 U1 B1 134.7(10) .
C1 U1 B3 89.0(9) .
C3 U1 C4 33.6(5) .
C3 U1 B2 111.1(9) .
C3 U1 B1 96.2(9) .
B1 U1 B2 106.7(11) .
B3 U1 C4 119.3(9) .
B3 U1 C3 131.3(9) .
B3 U1 B2 105.2(12) .
B3 U1 B1 103.4(11) .
B2 K1 B3 98.8(9) 3_666
O2 K1 B2 91.1(8) .
O2 K1 B3 94.4(9) 3_666
O2 K1 O1 165.0(16) .
O2 K1 O1A 167.3(12) .
O1 K1 B2 102.9(15) .
O1 K1 B3 88.8(15) 3_666
O1A K1 B2 93.0(14) .
O1A K1 B3 96.8(11) 3_666
C4 Si3 C15 108.8(10) .
C4 Si3 C14 111.5(10) .
C15 Si3 C14 106.3(12) .
C16 Si3 C4 114.4(10) .
C16 Si3 C15 112.7(13) .
C16 Si3 C14 102.7(13) .
C1 Si1 C7 106.4(11) .
C6 Si1 C1 117.8(12) .
C6 Si1 C7 108.2(14) .
C5 Si1 C1 117.3(12) .
C5 Si1 C6 106.1(19) .
C5 Si1 C7 99.2(18) .
C3 Si4 C12 114.1(13) .
C3 Si4 C11 102.7(13) .
C12 Si4 C11 89.8(18) .
C13 Si4 C3 115.7(14) .
C13 Si4 C12 121(2) .
C13 Si4 C11 108(2) .
C10 Si2 C2 118.3(13) .
C8 Si2 C2 118.8(13) .
C8 Si2 C10 114.3(18) .
C8 Si2 C9 83(2) .
C9 Si2 C2 114.2(15) .
C9 Si2 C10 101.2(17) .
Si3 C4 U1 132.0(10) .
C1 C4 U1 71.5(9) .
C1 C4 Si3 135.2(13) .
C1 C4 C3 89.4(13) .
C3 C4 U1 72.1(10) .
C3 C4 Si3 131.1(13) .
Si2 C2 U1 126.2(9) .
C1 C2 U1 74.4(11) .
C1 C2 Si2 133.1(14) .
C1 C2 C3 88.4(14) .
C3 C2 U1 75.2(11) .
C3 C2 Si2 134.7(14) .
Si1 C1 U1 131.1(9) .
C4 C1 U1 75.5(10) .
C4 C1 Si1 131.4(13) .
C4 C1 C2 91.9(14) .
C2 C1 U1 71.3(10) .
C2 C1 Si1 132.1(14) .
Si4 C3 U1 126.8(10) .
C4 C3 U1 74.3(11) .
C4 C3 Si4 134.7(14) .
C4 C3 C2 90.3(14) .
C2 C3 U1 70.5(10) .
C2 C3 Si4 132.7(15) .
Si3 C15 H15A 109.5 .
Si3 C15 H15B 109.5 .
Si3 C15 H15C 109.5 .
H15A C15 H15B 109.5 .
H15A C15 H15C 109.5 .
H15B C15 H15C 109.5 .
Si2 C10 H10A 109.5 .
Si2 C10 H10B 109.5 .
Si2 C10 H10C 109.5 .
H10A C10 H10B 109.5 .
H10A C10 H10C 109.5 .
H10B C10 H10C 109.5 .
Si1 C6 H6A 109.5 .
Si1 C6 H6B 109.5 .
Si1 C6 H6C 109.5 .
H6A C6 H6B 109.5 .
H6A C6 H6C 109.5 .
H6B C6 H6C 109.5 .
Si3 C14 H14A 109.5 .
Si3 C14 H14B 109.5 .
Si3 C14 H14C 109.5 .
H14A C14 H14B 109.5 .
H14A C14 H14C 109.5 .
H14B C14 H14C 109.5 .
U1 B2 K1 123.3(13) .
Si1 C7 H7A 109.5 .
Si1 C7 H7B 109.5 .
Si1 C7 H7C 109.5 .
H7A C7 H7B 109.5 .
H7A C7 H7C 109.5 .
H7B C7 H7C 109.5 .
U1 B3 K1 135.6(15) 3_666
Si4 C12 H12A 109.5 .
Si4 C12 H12B 109.5 .
Si4 C12 H12C 109.5 .
H12A C12 H12B 109.5 .
H12A C12 H12C 109.5 .
H12B C12 H12C 109.5 .
Si2 C8 H8A 109.5 .
Si2 C8 H8B 109.5 .
Si2 C8 H8C 109.5 .
H8A C8 H8B 109.5 .
H8A C8 H8C 109.5 .
H8B C8 H8C 109.5 .
Si3 C16 H16A 109.5 .
Si3 C16 H16B 109.5 .
Si3 C16 H16C 109.5 .
H16A C16 H16B 109.5 .
H16A C16 H16C 109.5 .
H16B C16 H16C 109.5 .
Si4 C11 H11A 109.5 .
Si4 C11 H11B 109.5 .
Si4 C11 H11C 109.5 .
H11A C11 H11B 109.5 .
H11A C11 H11C 109.5 .
H11B C11 H11C 109.5 .
Si4 C13 H13A 109.5 .
Si4 C13 H13B 109.5 .
Si4 C13 H13C 109.5 .
H13A C13 H13B 109.5 .
H13A C13 H13C 109.5 .
H13B C13 H13C 109.5 .
Si2 C9 H9A 109.5 .
Si2 C9 H9B 109.5 .
Si2 C9 H9C 109.5 .
H9A C9 H9B 109.5 .
H9A C9 H9C 109.5 .
H9B C9 H9C 109.5 .
Si1 C5 H5A 109.5 .
Si1 C5 H5B 109.5 .
Si1 C5 H5C 109.5 .
H5A C5 H5B 109.5 .
H5A C5 H5C 109.5 .
H5B C5 H5C 109.5 .
C17 O2 K1 129.8(19) .
C20 O2 K1 131.8(16) .
C20 O2 C17 95(3) .
O2 C17 H17A 110.2 .
O2 C17 H17B 110.2 .
O2 C17 C18 107(2) .
H17A C17 H17B 108.5 .
C18 C17 H17A 110.2 .
C18 C17 H17B 110.2 .
C17 C18 H18A 111.4 .
C17 C18 H18B 111.4 .
H18A C18 H18B 109.2 .
C19 C18 C17 102.1(18) .
C19 C18 H18A 111.4 .
C19 C18 H18B 111.4 .
C18 C19 H19A 111.9 .
C18 C19 H19B 111.9 .
C18 C19 C20 99.1(19) .
H19A C19 H19B 109.6 .
C20 C19 H19A 111.9 .
C20 C19 H19B 111.9 .
O2 C20 C19 108(3) .
O2 C20 H20A 110.2 .
O2 C20 H20B 110.2 .
C19 C20 H20A 110.2 .
C19 C20 H20B 110.2 .
H20A C20 H20B 108.5 .
C0AA O1 K1 124(3) .
C0AA O1 C8AA 99(3) .
C8AA O1 K1 132(3) .
O1 C0AA H0AA 111.0 .
O1 C0AA H0AB 111.0 .
H0AA C0AA H0AB 109.0 .
C1AA C0AA O1 104(3) .
C1AA C0AA H0AA 111.0 .
C1AA C0AA H0AB 111.0 .
C0AA C1AA H1AA 111.7 .
C0AA C1AA H1AB 111.7 .
C0AA C1AA C7AA 101(3) .
H1AA C1AA H1AB 109.4 .
C7AA C1AA H1AA 111.7 .
C7AA C1AA H1AB 111.7 .
C1AA C7AA H7AA 111.0 .
C1AA C7AA H7AB 111.0 .
H7AA C7AA H7AB 109.0 .
C8AA C7AA C1AA 104(3) .
C8AA C7AA H7AA 111.0 .
C8AA C7AA H7AB 111.0 .
O1 C8AA H8AA 110.3 .
O1 C8AA H8AB 110.3 .
C7AA C8AA O1 107(3) .
C7AA C8AA H8AA 110.3 .
C7AA C8AA H8AB 110.3 .
H8AA C8AA H8AB 108.5 .
H9AA C9A H9AB 108.6 .
O1A C9A H9AA 110.4 .
O1A C9A H9AB 110.4 .
C7A C9A H9AA 110.4 .
C7A C9A H9AB 110.4 .
C7A C9A O1A 107(3) .
C9A O1A K1 136(2) .
C9A O1A C1A 98(3) .
C1A O1A K1 124(2) .
O1A C1A H1AC 111.0 .
O1A C1A H1AD 111.0 .
H1AC C1A H1AD 109.0 .
C2A C1A O1A 104(3) .
C2A C1A H1AC 111.0 .
C2A C1A H1AD 111.0 .
C1A C2A H2AA 110.2 .
C1A C2A H2AB 110.2 .
H2AA C2A H2AB 108.5 .
C7A C2A C1A 107(3) .
C7A C2A H2AA 110.2 .
C7A C2A H2AB 110.2 .
C9A C7A H7AC 109.9 .
C9A C7A H7AD 109.9 .
C2A C7A C9A 109(2) .
C2A C7A H7AC 110.0 .
C2A C7A H7AD 109.9 .
H7AC C7A H7AD 108.3 .

loop_
_geom_bond_atom_site_label_1
_geom_bond_atom_site_label_2
_geom_bond_distance
_geom_bond_site_symmetry_2
U1 C4 2.557(16) .
U1 C2 2.464(19) .
U1 C1 2.505(19) .
U1 C3 2.53(2) .
U1 B2 2.62(3) .
U1 B1 2.56(3) .
U1 B3 2.52(3) .
K1 B2 3.13(4) .
K1 B3 3.36(3) 3_666
K1 O2 2.58(2) .
K1 O1 2.63(3) .
K1 O1A 2.61(2) .
Si3 C4 1.835(15) .
Si3 C15 1.85(2) .
Si3 C14 1.86(2) .
Si3 C16 1.83(2) .
Si1 C1 1.858(19) .
Si1 C6 1.84(3) .
Si1 C7 1.91(3) .
Si1 C5 1.73(3) .
Si4 C3 1.845(19) .
Si4 C12 1.85(4) .
Si4 C11 1.85(4) .
Si4 C13 1.70(4) .
Si2 C2 1.84(2) .
Si2 C10 1.81(3) .
Si2 C8 1.75(3) .
Si2 C9 1.76(4) .
C4 C1 1.44(2) .
C4 C3 1.47(2) .
C2 C1 1.46(2) .
C2 C3 1.47(3) .
C15 H15A 0.9600 .
C15 H15B 0.9600 .
C15 H15C 0.9600 .
C10 H10A 0.9600 .
C10 H10B 0.9600 .
C10 H10C 0.9600 .
C6 H6A 0.9600 .
C6 H6B 0.9600 .
C6 H6C 0.9600 .
C14 H14A 0.9600 .
C14 H14B 0.9600 .
C14 H14C 0.9600 .
C7 H7A 0.9600 .
C7 H7B 0.9600 .
C7 H7C 0.9600 .
B3 K1 3.36(3) 3_666
C12 H12A 0.9600 .
C12 H12B 0.9600 .
C12 H12C 0.9600 .
C8 H8A 0.9600 .
C8 H8B 0.9600 .
C8 H8C 0.9600 .
C16 H16A 0.9600 .
C16 H16B 0.9600 .
C16 H16C 0.9600 .
C11 H11A 0.9600 .
C11 H11B 0.9600 .
C11 H11C 0.9600 .
C13 H13A 0.9600 .
C13 H13B 0.9600 .
C13 H13C 0.9600 .
C9 H9A 0.9600 .
C9 H9B 0.9600 .
C9 H9C 0.9600 .
C5 H5A 0.9600 .
C5 H5B 0.9600 .
C5 H5C 0.9600 .
O2 C17 1.39(2) .
O2 C20 1.37(3) .
C17 H17A 0.9700 .
C17 H17B 0.9700 .
C17 C18 1.49(3) .
C18 H18A 0.9700 .
C18 H18B 0.9700 .
C18 C19 1.48(3) .
C19 H19A 0.9700 .
C19 H19B 0.9700 .
C19 C20 1.49(3) .
C20 H20A 0.9700 .
C20 H20B 0.9700 .
O1 C0AA 1.49(3) .
O1 C8AA 1.50(3) .
C0AA H0AA 0.9700 .
C0AA H0AB 0.9700 .
C0AA C1AA 1.39(3) .
C1AA H1AA 0.9700 .
C1AA H1AB 0.9700 .
C1AA C7AA 1.40(3) .
C7AA H7AA 0.9700 .
C7AA H7AB 0.9700 .
C7AA C8AA 1.38(3) .
C8AA H8AA 0.9700 .
C8AA H8AB 0.9700 .
C9A H9AA 0.9700 .
C9A H9AB 0.9700 .
C9A O1A 1.49(3) .
C9A C7A 1.38(3) .
O1A C1A 1.50(3) .
C1A H1AC 0.9700 .
C1A H1AD 0.9700 .
C1A C2A 1.38(3) .
C2A H2AA 0.9700 .
C2A H2AB 0.9700 .
C2A C7A 1.38(3) .
C7A H7AC 0.9700 .
C7A H7AD 0.9700 .

loop_
_geom_torsion_atom_site_label_1
_geom_torsion_atom_site_label_2
_geom_torsion_atom_site_label_3
_geom_torsion_atom_site_label_4
_geom_torsion
U1 C4 C1 Si1 132.6(18)
U1 C4 C1 C2 -70.2(10)
U1 C4 C3 Si4 -127(2)
U1 C4 C3 C2 69.6(10)
U1 C2 C1 Si1 -129.0(16)
U1 C2 C1 C4 74.0(11)
U1 C2 C3 Si4 122.5(18)
U1 C2 C3 C4 -73.2(11)
K1 O2 C17 C18 151(3)
K1 O2 C20 C19 -147(2)
K1 O1 C0AA C1AA -174(5)
K1 O1 C8AA C7AA -154(6)
K1 O1A C1A C2A 135(5)
Si3 C4 C1 U1 -131.6(18)
Si3 C4 C1 Si1 1(3)
Si3 C4 C1 C2 158.3(18)
Si3 C4 C3 U1 130.6(17)
Si3 C4 C3 Si4 4(3)
Si3 C4 C3 C2 -159.8(16)
Si2 C2 C1 U1 125.3(18)
Si2 C2 C1 Si1 -4(3)
Si2 C2 C1 C4 -160.7(17)
Si2 C2 C3 U1 -126.7(18)
Si2 C2 C3 Si4 -4(3)
Si2 C2 C3 C4 160.1(17)
C1 C4 C3 U1 -70.7(10)
C1 C4 C3 Si4 162.6(19)
C1 C4 C3 C2 -1.1(15)
C1 C2 C3 U1 74.3(11)
C1 C2 C3 Si4 -163.2(18)
C1 C2 C3 C4 1.1(15)
C3 C4 C1 U1 71.3(10)
C3 C4 C1 Si1 -156.1(17)
C3 C4 C1 C2 1.1(15)
C3 C2 C1 U1 -75.1(11)
C3 C2 C1 Si1 155.9(17)
C3 C2 C1 C4 -1.1(15)
C15 Si3 C4 U1 177.3(13)
C15 Si3 C4 C1 -75(2)
C15 Si3 C4 C3 74(2)
C10 Si2 C2 U1 -64.7(19)
C10 Si2 C2 C1 -168(2)
C10 Si2 C2 C3 41(3)
C6 Si1 C1 U1 -53(2)
C6 Si1 C1 C4 -162(2)
C6 Si1 C1 C2 50(3)
C14 Si3 C4 U1 60.4(16)
C14 Si3 C4 C1 168(2)
C14 Si3 C4 C3 -43(2)
C7 Si1 C1 U1 -174.1(13)
C7 Si1 C1 C4 77(2)
C7 Si1 C1 C2 -72(2)
C12 Si4 C3 U1 57(2)
C12 Si4 C3 C4 162(2)
C12 Si4 C3 C2 -40(3)
C8 Si2 C2 U1 81(2)
C8 Si2 C2 C1 -22(3)
C8 Si2 C2 C3 -172(2)
C16 Si3 C4 U1 -55.6(17)
C16 Si3 C4 C1 52(2)
C16 Si3 C4 C3 -159(2)
C11 Si4 C3 U1 152.5(16)
C11 Si4 C3 C4 -102(2)
C11 Si4 C3 C2 56(2)
C13 Si4 C3 U1 -90(2)
C13 Si4 C3 C4 15(3)
C13 Si4 C3 C2 173(2)
C9 Si2 C2 U1 176.3(16)
C9 Si2 C2 C1 73(2)
C9 Si2 C2 C3 -78(2)
C5 Si1 C1 U1 76(2)
C5 Si1 C1 C4 -33(3)
C5 Si1 C1 C2 178(2)
O2 C17 C18 C19 27(5)
C17 O2 C20 C19 53(4)
C17 C18 C19 C20 5(4)
C18 C19 C20 O2 -37(4)
C20 O2 C17 C18 -48(4)
O1 C0AA C1AA C7AA -49(6)
C0AA O1 C8AA C7AA 0(7)
C0AA C1AA C7AA C8AA 49(7)
C1AA C7AA C8AA O1 -30(8)
C8AA O1 C0AA C1AA 30(7)
C9A O1A C1A C2A -38(6)
O1A C9A C7A C2A -9(7)
O1A C1A C2A C7A 34(7)
C1A C2A C7A C9A -16(8)
C7A C9A O1A K1 -143(5)
C7A C9A O1A C1A 28(6)

loop_
_twin_individual_id
_twin_individual_mass_fraction_refined
_oxdiff_twin_reflns_isolated
_oxdiff_twin_reflns_overlapped
_twin_individual_twin_lattice_type
_twin_individual_twin_matrix_11
_twin_individual_twin_matrix_12
_twin_individual_twin_matrix_13
_twin_individual_twin_matrix_21
_twin_individual_twin_matrix_22
_twin_individual_twin_matrix_23
_twin_individual_twin_matrix_31
_twin_individual_twin_matrix_32
_twin_individual_twin_matrix_33
1 0.5120(19) 31558 730 ref 1.0000 0.0000 0.0000 0.0000 1.0000 0.0000 0.0000 0.0000 1.0000
2 0.4880(19) 31233 730 nmt 0.9936 0.0216 -0.0384 -0.0674 0.9621 -0.2662 0.0293 0.2664 0.9688
